data_1008237
loop_
_publ_author_name
'Masse, R'
'Aleonard, S'
'Averbuch-Pouchot, M T'

_publ_section_title
;
Chemical Preparation and X-ray Structure Determination of K~0.3~ Nb F
;
_journal_coden_ASTM JSSCBI
_journal_name_full 'Journal of Solid State Chemistry'
_journal_page_first 136
_journal_page_last 139
_journal_paper_doi 10.1016/0022-4596(84)90236-6
_journal_volume 53
_journal_year 1984
_chemical_formula_structural 'K0.3 Nb F3'
_chemical_formula_sum 'F3 K0.3 Nb'
_chemical_name_systematic 'Potassium niobium fluoride (0.3/1/3)'
_space_group_IT_number 20
_symmetry_cell_setting orthorhombic
_symmetry_Int_Tables_number 20
_symmetry_space_group_name_Hall 'C 2c 2'
_symmetry_space_group_name_H-M 'C 2 2 21'
_cell_angle_alpha 90
_cell_angle_beta 90
_cell_angle_gamma 90
_cell_formula_units_Z 12
_cell_length_a 7.540(3)
_cell_length_b 13.06(2)
_cell_length_c 7.750(3)
_cell_volume 763.2
_refine_ls_R_factor_all 0.044
_cod_original_formula_sum 'F3 K.3 Nb'
_cod_database_code 1008237

loop_
_symmetry_equiv_pos_as_xyz
x,y,z
x,-y,-z
-x,-y,1/2+z
-x,y,1/2-z
1/2+x,1/2+y,z
1/2+x,1/2-y,-z
1/2-x,1/2-y,1/2+z
1/2-x,1/2+y,1/2-z

loop_
_atom_site_label
_atom_site_type_symbol
_atom_site_symmetry_multiplicity
_atom_site_Wyckoff_symbol
_atom_site_fract_x
_atom_site_fract_y
_atom_site_fract_z
_atom_site_occupancy
_atom_site_attached_hydrogens
_atom_site_calc_flag
Nb1 Nb3+ 4 a -0.0038(4) 0. 0. 1. 0 d
Nb2 Nb3+ 8 c 0.2515(3) 0.2518(2) 0.0013(5) 1. 0 d
K1 K1+ 4 b 0. 0.497(2) 0.25 0.9 0 d
F1 F1- 8 c 0.5020(15) 0.2095(4) 0.473(1) 1. 0 d
F2 F1- 8 c 0.6850(13) 0.3964(6) -0.042(1) 1. 0 d
F3 F1- 8 c 0.6872(7) 0.3947(4) 0.494(2) 1. 0 d
F4 F1- 8 c 0.7715(11) 0.2625(9) 0.256(2) 1. 0 d
F5 F1- 4 b 0. -0.0119(11) 0.25 1. 0 d

loop_
_atom_type_symbol
_atom_type_oxidation_number
Nb3+ 2.700
K1+ 1.000
F1- -1.000
